data_2238775
loop_
_publ_author_name
'Garza Rodr\'iguez, Luis \'Angel'
'Elizondo Mart\'inez, Perla'
'Bern\`es, Sylvain'
'N\'ajera Mart\'inez, Blanca'
'P\'erez Rodr\'iguez, Nancy'

_publ_section_title
;
 <i>N</i>,<i>N</i>'-Bis(2-aminobenzyl)ethane-1,2-diaminium dinitrate
;
_journal_coeditor_code RK2415
_journal_issue 11
_journal_name_full 'Acta Crystallographica Section E'
_journal_page_first o1643
_journal_page_last o1644
_journal_paper_doi 10.1107/S1600536813027475
_journal_volume 69
_journal_year 2013
_chemical_formula_iupac 'C16 H24 N4 2+, 2N O3 -'
_chemical_formula_moiety 'C16 H24 N4 2+, 2(N O3 -)'
_chemical_formula_sum 'C16 H24 N6 O6'
_chemical_formula_weight 396.41
_chemical_name_systematic
;
<i>N</i>,<i>N</i>'-Bis(2-aminobenzyl)ethane-1,2-diaminium dinitrate
;
_space_group_crystal_system orthorhombic
_space_group_IT_number 33
_space_group_name_Hall 'P 2c -2n'
_space_group_name_H-M_alt 'P n a 21'
_symmetry_space_group_name_Hall 'P 2c -2n'
_symmetry_space_group_name_H-M 'P n a 21'
_atom_sites_solution_hydrogens difmap
_atom_sites_solution_primary direct
_atom_sites_solution_secondary difmap
_audit_creation_method SHELXL-2013
_cell_angle_alpha 90
_cell_angle_beta 90
_cell_angle_gamma 90
_cell_formula_units_Z 4
_cell_length_a 11.041(5)
_cell_length_b 5.760(4)
_cell_length_c 30.069(13)
_cell_measurement_reflns_used 75
_cell_measurement_temperature 298(2)
_cell_measurement_theta_max 11.72
_cell_measurement_theta_min 4.89
_cell_volume 1912.3(18)
_computing_cell_refinement '<i>XSCANS</i> (Siemens, 1996)'
_computing_data_collection '<i>XSCANS</i> (Siemens, 1996)'
_computing_data_reduction '<i>XSCANS</i> (Siemens, 1996)'
_computing_molecular_graphics '<i>Mercury</i> (Macrae <i>et al.</i>, 2008)'
_computing_publication_material '<i>SHELXL2013</i> (Sheldrick, 2008)'
_computing_structure_refinement '<i>SHELXL2013</i> (Sheldrick, 2008)'
_computing_structure_solution '<i>SHELXS2013</i> (Sheldrick, 2008)'
_diffrn_ambient_temperature 298.0(10)
_diffrn_measured_fraction_theta_full 0.997
_diffrn_measured_fraction_theta_max 0.998
_diffrn_measurement_device_type 'Siemens P4'
_diffrn_measurement_method 2\q/\w-scans
_diffrn_radiation_monochromator graphite
_diffrn_radiation_type MoK\a
_diffrn_radiation_wavelength 0.71073
_diffrn_reflns_av_R_equivalents 0.0526
_diffrn_reflns_limit_h_max 13
_diffrn_reflns_limit_h_min -13
_diffrn_reflns_limit_k_max 6
_diffrn_reflns_limit_k_min -3
_diffrn_reflns_limit_l_max 36
_diffrn_reflns_limit_l_min -36
_diffrn_reflns_number 4371
_diffrn_reflns_theta_full 25.242
_diffrn_reflns_theta_max 25.489
_diffrn_reflns_theta_min 2.710
_diffrn_standards_decay_% 1.5
_diffrn_standards_interval_count 97
_diffrn_standards_number 3
_exptl_absorpt_coefficient_mu 0.107
_exptl_absorpt_correction_type none
_exptl_crystal_colour Colourless
_exptl_crystal_density_diffrn 1.377
_exptl_crystal_description Needle
_exptl_crystal_F_000 840
_exptl_crystal_size_max 0.60
_exptl_crystal_size_mid 0.20
_exptl_crystal_size_min 0.20
_refine_diff_density_max 0.339
_refine_diff_density_min -0.305
_refine_ls_extinction_coef 0.010(2)
_refine_ls_extinction_expression Fc^*^=kFc[1+0.001xFc^2^\l^3^/sin(2\q)]^-1/4^
_refine_ls_extinction_method '<i>SHELXL2013</i> (Sheldrick, 2008)'
_refine_ls_goodness_of_fit_ref 1.612
_refine_ls_hydrogen_treatment mixed
_refine_ls_matrix_type full
_refine_ls_number_constraints 0
_refine_ls_number_parameters 278
_refine_ls_number_reflns 2473
_refine_ls_number_restraints 13
_refine_ls_restrained_S_all 1.613
_refine_ls_R_factor_all 0.1042
_refine_ls_R_factor_gt 0.0612
_refine_ls_shift/su_max 0.000
_refine_ls_shift/su_mean 0.000
_refine_ls_structure_factor_coef Fsqd
_refine_ls_weighting_details 'w=1/[\s^2^(Fo^2^)+(0.06P)^2^] where P=(Fo^2^+2Fc^2^)/3'
_refine_ls_weighting_scheme calc
_refine_ls_wR_factor_gt 0.1443
_refine_ls_wR_factor_ref 0.1799
_reflns_number_gt 1501
_reflns_number_total 2473
_reflns_threshold_expression I>2\s(I)
_cod_data_source_file rk2415.cif
_cod_data_source_block I
_cod_original_cell_volume 1912.1(18)
_cod_database_code 2238775
_shelxl_version_number 2.013

loop_
_space_group_symop_operation_xyz
'x, y, z'
'-x, -y, z+1/2'
'x+1/2, -y+1/2, z'
'-x+1/2, y+1/2, z+1/2'

loop_
_atom_site_type_symbol
_atom_site_label
_atom_site_fract_x
_atom_site_fract_y
_atom_site_fract_z
_atom_site_U_iso_or_equiv
_atom_site_adp_type
_atom_site_calc_flag
_atom_site_occupancy
N N1 0.9978(7) 1.1615(13) 0.1913(3) 0.083(2) Uani d 1
H H1A 1.023(9) 1.261(14) 0.171(2) 0.124 Uiso d 1
H H1B 1.038(8) 1.148(19) 0.2170(18) 0.124 Uiso d 1
C C2 0.9002(7) 1.0332(13) 0.1770(3) 0.0616(19) Uani d 1
C C3 0.8321(9) 1.1154(15) 0.1408(3) 0.077(2) Uani d 1
H H3A 0.8541 1.2543 0.1272 0.092 Uiso calc 1
C C4 0.7348(9) 0.9958(16) 0.1251(3) 0.087(3) Uani d 1
H H4A 0.6902 1.0542 0.1014 0.104 Uiso calc 1
C C5 0.7024(8) 0.7886(18) 0.1444(3) 0.080(2) Uani d 1
H H5A 0.6364 0.7049 0.1339 0.096 Uiso calc 1
C C6 0.7699(7) 0.7072(16) 0.1797(2) 0.067(2) Uani d 1
H H6A 0.7485 0.5667 0.1928 0.080 Uiso calc 1
C C7 0.8672(7) 0.8267(13) 0.1961(2) 0.0564(18) Uani d 1
C C8 0.9347(6) 0.7329(14) 0.2354(2) 0.0545(18) Uani d 1
H H8A 0.9438 0.5662 0.2322 0.065 Uiso calc 1
H H8B 1.0150 0.8010 0.2363 0.065 Uiso calc 1
N N9 0.8705(4) 0.7843(10) 0.27754(19) 0.0485(13) Uani d 1
H H9A 0.846(6) 0.937(5) 0.284(3) 0.073 Uiso d 1
H H9B 0.795(4) 0.706(10) 0.276(3) 0.073 Uiso d 1
C C10 0.9427(5) 0.7325(13) 0.3181(2) 0.0492(15) Uani d 1
H H10A 1.0124 0.8346 0.3195 0.059 Uiso calc 1
H H10B 0.9715 0.5734 0.3171 0.059 Uiso calc 1
C C11 0.8645(5) 0.7674(13) 0.3583(2) 0.0474(14) Uani d 1
H H11A 0.8372 0.9274 0.3597 0.057 Uiso calc 1
H H11B 0.7937 0.6679 0.3566 0.057 Uiso calc 1
N N12 0.9349(4) 0.7109(11) 0.39831(19) 0.0489(13) Uani d 1
H H12A 0.960(5) 0.559(5) 0.398(3) 0.073 Uiso d 1
H H12B 0.999(4) 0.810(9) 0.397(3) 0.073 Uiso d 1
C C13 0.8723(7) 0.7589(13) 0.4415(2) 0.0559(18) Uani d 1
H H13A 0.7905 0.6976 0.4406 0.067 Uiso calc 1
H H13B 0.8674 0.9252 0.4463 0.067 Uiso calc 1
C C14 0.9406(7) 0.6483(14) 0.4791(2) 0.056(2) Uani d 1
C C15 1.0413(8) 0.7526(16) 0.4955(2) 0.073(2) Uani d 1
H H15A 1.0652 0.8941 0.4835 0.087 Uiso calc 1
C C16 1.1096(9) 0.658(2) 0.5293(3) 0.093(3) Uani d 1
H H16A 1.1798 0.7300 0.5392 0.112 Uiso calc 1
C C17 1.0704(10) 0.451(2) 0.5479(3) 0.094(3) Uani d 1
H H17A 1.1137 0.3844 0.5711 0.113 Uiso calc 1
C C18 0.9691(9) 0.3471(17) 0.5323(3) 0.085(3) Uani d 1
H H18A 0.9439 0.2083 0.5451 0.102 Uiso calc 1
C C19 0.9016(7) 0.4411(14) 0.4977(3) 0.066(2) Uani d 1
N N20 0.7978(8) 0.3323(14) 0.4831(3) 0.086(2) Uani d 1
H H20A 0.786(10) 0.185(8) 0.493(3) 0.128 Uiso d 1
H H20B 0.764(9) 0.363(17) 0.4563(19) 0.128 Uiso d 1
N N21 0.7142(5) 0.2743(11) 0.2797(2) 0.0550(14) Uani d 1
O O22 0.6509(5) 0.1048(10) 0.2738(2) 0.093(2) Uani d 1
O O23 0.8219(4) 0.2579(8) 0.28670(19) 0.0729(15) Uani d 1
O O24 0.6674(4) 0.4708(9) 0.27685(19) 0.0735(15) Uani d 1
N N25 1.0910(5) 0.2211(10) 0.3951(2) 0.0556(14) Uani d 1
O O26 1.1542(5) 0.3900(10) 0.3991(3) 0.099(2) Uani d 1
O O27 0.9825(4) 0.2383(9) 0.38897(19) 0.0702(16) Uani d 1
O O28 1.1372(5) 0.0215(9) 0.3989(2) 0.0750(14) Uani d 1

loop_
_atom_site_aniso_label
_atom_site_aniso_U_11
_atom_site_aniso_U_22
_atom_site_aniso_U_33
_atom_site_aniso_U_12
_atom_site_aniso_U_13
_atom_site_aniso_U_23
N1 0.097(5) 0.055(5) 0.095(5) -0.021(4) -0.007(4) 0.007(4)
C2 0.077(5) 0.041(4) 0.066(4) -0.003(4) 0.006(4) 0.001(4)
C3 0.110(7) 0.055(5) 0.066(4) -0.006(5) -0.004(5) 0.010(4)
C4 0.104(7) 0.085(7) 0.071(5) -0.002(7) -0.015(5) 0.011(5)
C5 0.074(5) 0.100(7) 0.067(4) -0.016(5) -0.012(4) -0.002(5)
C6 0.063(4) 0.069(6) 0.068(5) -0.007(4) -0.006(4) 0.000(4)
C7 0.061(4) 0.051(5) 0.057(4) 0.001(4) 0.005(3) 0.006(4)
C8 0.060(4) 0.047(4) 0.057(4) 0.003(4) 0.009(3) 0.002(4)
N9 0.051(3) 0.036(3) 0.058(3) 0.005(3) -0.006(3) -0.002(3)
C10 0.048(4) 0.039(4) 0.061(4) 0.000(3) -0.003(3) 0.002(4)
C11 0.048(3) 0.040(4) 0.054(3) 0.003(3) -0.005(3) 0.003(4)
N12 0.053(3) 0.037(3) 0.056(3) 0.006(3) 0.003(3) 0.003(3)
C13 0.064(4) 0.042(4) 0.062(4) 0.001(4) 0.005(3) 0.008(4)
C14 0.066(5) 0.047(5) 0.054(4) 0.000(4) 0.001(3) -0.004(4)
C15 0.080(5) 0.079(6) 0.059(4) -0.002(5) -0.005(4) -0.007(5)
C16 0.089(6) 0.119(9) 0.071(5) -0.003(6) -0.009(5) -0.016(6)
C17 0.102(7) 0.120(9) 0.060(5) 0.040(7) -0.005(5) -0.006(6)
C18 0.114(7) 0.077(7) 0.062(5) 0.026(6) 0.015(5) 0.014(5)
C19 0.082(5) 0.050(5) 0.065(4) 0.010(4) 0.012(4) -0.002(4)
N20 0.096(6) 0.057(5) 0.103(5) -0.015(5) 0.002(5) 0.009(4)
N21 0.050(3) 0.041(4) 0.074(3) 0.005(3) 0.001(3) 0.005(4)
O22 0.077(4) 0.049(3) 0.151(6) -0.016(3) -0.005(4) -0.003(4)
O23 0.051(3) 0.043(3) 0.125(4) 0.000(3) -0.014(3) -0.004(4)
O24 0.063(3) 0.047(3) 0.111(4) 0.015(3) 0.002(3) 0.004(3)
N25 0.054(3) 0.037(4) 0.075(3) 0.005(3) 0.003(3) 0.001(4)
O26 0.074(4) 0.050(4) 0.174(6) -0.023(3) -0.001(4) 0.005(5)
O27 0.055(3) 0.039(3) 0.116(4) 0.004(3) -0.013(3) 0.008(4)
O28 0.067(3) 0.045(3) 0.113(4) 0.014(3) 0.001(3) 0.005(3)

loop_
_atom_type_symbol
_atom_type_description
_atom_type_scat_dispersion_real
_atom_type_scat_dispersion_imag
_atom_type_scat_source
C C 0.0033 0.0016 'International Tables Vol C Tables 4.2.6.8 and 6.1.1.4'
H H 0.0000 0.0000 'International Tables Vol C Tables 4.2.6.8 and 6.1.1.4'
N N 0.0061 0.0033 'International Tables Vol C Tables 4.2.6.8 and 6.1.1.4'
O O 0.0106 0.0060 'International Tables Vol C Tables 4.2.6.8 and 6.1.1.4'

loop_
_geom_angle_atom_site_label_1
_geom_angle_atom_site_label_2
_geom_angle_atom_site_label_3
_geom_angle
C2 N1 H1A 112(6)
C2 N1 H1B 128(6)
H1A N1 H1B 120(5)
C7 C2 N1 122.8(7)
C7 C2 C3 118.4(7)
N1 C2 C3 118.8(8)
C4 C3 C2 121.3(8)
C4 C3 H3A 119.3
C2 C3 H3A 119.3
C3 C4 C5 120.0(8)
C3 C4 H4A 120.0
C5 C4 H4A 120.0
C4 C5 C6 118.7(9)
C4 C5 H5A 120.7
C6 C5 H5A 120.7
C7 C6 C5 122.0(9)
C7 C6 H6A 119.0
C5 C6 H6A 119.0
C6 C7 C2 119.6(7)
C6 C7 C8 119.6(7)
C2 C7 C8 120.8(7)
N9 C8 C7 111.4(5)
N9 C8 H8A 109.3
C7 C8 H8A 109.3
N9 C8 H8B 109.3
C7 C8 H8B 109.3
H8A C8 H8B 108.0
C8 N9 C10 113.9(5)
C8 N9 H9A 120(5)
C10 N9 H9A 100(5)
C8 N9 H9B 107(5)
C10 N9 H9B 114(5)
H9A N9 H9B 102(4)
N9 C10 C11 109.0(4)
N9 C10 H10A 109.9
C11 C10 H10A 109.9
N9 C10 H10B 109.9
C11 C10 H10B 109.9
H10A C10 H10B 108.3
N12 C11 C10 109.0(4)
N12 C11 H11A 109.9
C10 C11 H11A 109.9
N12 C11 H11B 109.9
C10 C11 H11B 109.9
H11A C11 H11B 108.3
C11 N12 C13 115.1(5)
C11 N12 H12A 112(5)
C13 N12 H12A 109(5)
C11 N12 H12B 104(5)
C13 N12 H12B 106(5)
H12A N12 H12B 111(4)
N12 C13 C14 110.1(6)
N12 C13 H13A 109.6
C14 C13 H13A 109.6
N12 C13 H13B 109.6
C14 C13 H13B 109.6
H13A C13 H13B 108.2
C15 C14 C19 119.3(8)
C15 C14 C13 119.9(7)
C19 C14 C13 120.8(7)
C14 C15 C16 122.7(9)
C14 C15 H15A 118.6
C16 C15 H15A 118.6
C15 C16 C17 117.9(10)
C15 C16 H16A 121.1
C17 C16 H16A 121.1
C18 C17 C16 120.0(9)
C18 C17 H17A 120.0
C16 C17 H17A 120.0
C17 C18 C19 121.9(9)
C17 C18 H18A 119.0
C19 C18 H18A 119.0
N20 C19 C14 121.5(8)
N20 C19 C18 120.4(9)
C14 C19 C18 118.1(8)
C19 N20 H20A 116(6)
C19 N20 H20B 122(6)
H20A N20 H20B 115(5)
O23 N21 O22 121.8(6)
O23 N21 O24 119.3(6)
O22 N21 O24 118.8(6)
O26 N25 O27 121.4(6)
O26 N25 O28 119.5(6)
O27 N25 O28 119.1(6)

loop_
_geom_bond_atom_site_label_1
_geom_bond_atom_site_label_2
_geom_bond_distance
N1 C2 1.376(10)
N1 H1A 0.89(2)
N1 H1B 0.90(2)
C2 C7 1.371(9)
C2 C3 1.405(11)
C3 C4 1.360(12)
C3 H3A 0.9300
C4 C5 1.374(12)
C4 H4A 0.9300
C5 C6 1.379(11)
C5 H5A 0.9300
C6 C7 1.368(10)
C6 H6A 0.9300
C7 C8 1.497(10)
C8 N9 1.482(8)
C8 H8A 0.9700
C8 H8B 0.9700
N9 C10 1.486(8)
N9 H9A 0.94(2)
N9 H9B 0.95(2)
C10 C11 1.501(8)
C10 H10A 0.9700
C10 H10B 0.9700
C11 N12 1.468(9)
C11 H11A 0.9700
C11 H11B 0.9700
N12 C13 1.498(9)
N12 H12A 0.92(2)
N12 H12B 0.91(2)
C13 C14 1.500(10)
C13 H13A 0.9700
C13 H13B 0.9700
C14 C15 1.356(11)
C14 C19 1.386(11)
C15 C16 1.378(12)
C15 H15A 0.9300
C16 C17 1.382(15)
C16 H16A 0.9300
C17 C18 1.354(12)
C17 H17A 0.9300
C18 C19 1.389(12)
C18 H18A 0.9300
C19 N20 1.378(11)
N20 H20A 0.91(2)
N20 H20B 0.91(2)
N21 O23 1.212(6)
N21 O22 1.213(7)
N21 O24 1.247(7)
N25 O26 1.203(7)
N25 O27 1.215(7)
N25 O28 1.263(7)

loop_
_geom_hbond_atom_site_label_D
_geom_hbond_atom_site_label_H
_geom_hbond_atom_site_label_A
_geom_hbond_site_symmetry_A
_geom_hbond_distance_DH
_geom_hbond_distance_HA
_geom_hbond_distance_DA
_geom_hbond_angle_DHA
_geom_hbond_publ_flag
N9 H9A O23 1_565 0.94(4) 1.87(3) 2.794(8) 167(7) yes
N9 H9B O24 . 0.95(5) 1.96(5) 2.879(7) 164(5) yes
N12 H12A O27 . 0.92(3) 1.88(3) 2.787(8) 168(8) yes
N12 H12B O28 1_565 0.91(5) 1.95(5) 2.862(8) 176(9) yes
N1 H1B O22 3_565 0.90(7) 2.55(8) 3.290(11) 141(9) yes
N1 H1B O24 3_565 0.90(7) 2.40(7) 3.272(10) 166(9) yes
N9 H9A O22 1_565 0.94(4) 2.38(6) 3.050(8) 128(5) yes
N12 H12A O26 . 0.92(3) 2.36(5) 3.046(8) 132(4) yes
N12 H12B O27 1_565 0.91(5) 2.49(5) 3.096(8) 125(4) yes
N20 H20B O26 3_455 0.91(7) 2.56(8) 3.246(12) 133(8) yes
N20 H20B O28 3_455 0.91(7) 2.32(8) 3.204(11) 165(8) yes
C8 H8B O24 3_565 0.97 2.46 3.327(9) 149 yes
C10 H10A O24 3_565 0.97 2.41 3.258(8) 145 yes
C10 H10B O22 3_555 0.97 2.58 3.291(9) 130 yes
C11 H11A O27 1_565 0.97 2.56 3.147(9) 119 yes
C11 H11A O26 3_465 0.97 2.57 3.285(9) 131 yes
C11 H11B O28 3_455 0.97 2.41 3.249(9) 145 yes
C13 H13A O28 3_455 0.97 2.46 3.315(10) 147 yes

loop_
_geom_torsion_atom_site_label_1
_geom_torsion_atom_site_label_2
_geom_torsion_atom_site_label_3
_geom_torsion_atom_site_label_4
_geom_torsion
C7 C2 C3 C4 0.8(12)
N1 C2 C3 C4 179.9(9)
C2 C3 C4 C5 -1.0(14)
C3 C4 C5 C6 0.4(14)
C4 C5 C6 C7 0.2(13)
C5 C6 C7 C2 -0.4(12)
C5 C6 C7 C8 178.2(7)
N1 C2 C7 C6 -179.2(7)
C3 C2 C7 C6 -0.1(11)
N1 C2 C7 C8 2.2(11)
C3 C2 C7 C8 -178.7(7)
C6 C7 C8 N9 -79.6(9)
C2 C7 C8 N9 99.1(7)
C7 C8 N9 C10 -169.9(6)
C8 N9 C10 C11 -174.2(6)
N9 C10 C11 N12 178.7(7)
C10 C11 N12 C13 174.5(5)
C11 N12 C13 C14 167.8(7)
N12 C13 C14 C15 79.3(9)
N12 C13 C14 C19 -101.3(7)
C19 C14 C15 C16 2.1(12)
C13 C14 C15 C16 -178.5(7)
C14 C15 C16 C17 -2.2(13)
C15 C16 C17 C18 1.2(13)
C16 C17 C18 C19 0.0(13)
C15 C14 C19 N20 177.9(8)
C13 C14 C19 N20 -1.6(11)
C15 C14 C19 C18 -0.8(11)
C13 C14 C19 C18 179.8(7)
C17 C18 C19 N20 -178.9(8)
C17 C18 C19 C14 -0.2(12)
